data_4061722
_journal_name_full Organometallics
_journal_year 2005
_chemical_formula_sum 'C56 H70 Al4 N2 O3'
_chemical_formula_weight 927.06
_space_group_IT_number 20
_symmetry_cell_setting orthorhombic
_symmetry_space_group_name_Hall 'C 2c 2'
_symmetry_space_group_name_H-M 'C 2 2 21'
_cell_angle_alpha 90.00
_cell_angle_beta 90.00
_cell_angle_gamma 90.00
_cell_formula_units_Z 4
_cell_length_a 13.1193(6)
_cell_length_b 17.4889(7)
_cell_length_c 22.9015(10)
_cell_measurement_temperature 140(2)
_cell_volume 5254.6(4)
_diffrn_ambient_temperature 140(2)
_exptl_crystal_density_diffrn 1.172
_cod_depositor_comments
;
The following automatic conversions were performed:
'_symmetry_cell_setting' value 'Orthorhombic' changed to 'orthorhombic'
according to '/home/saulius/struct/CIF-dictionaries/cif_core.dic'
dictionary named 'cif_core.dic' version 2.4.1 from 2010-06-29.

Automatic conversion script
Id: cif_fix_enum 1527 2010-12-29 10:47:43Z saulius 
;
_cod_database_code 4061722

loop_
_symmetry_equiv_pos_as_xyz
'x, y, z'
'-x, -y, z+1/2'
'-x, y, -z+1/2'
'x, -y, -z'
'x+1/2, y+1/2, z'
'-x+1/2, -y+1/2, z+1/2'
'-x+1/2, y+1/2, -z+1/2'
'x+1/2, -y+1/2, -z'

loop_
_atom_site_label
_atom_site_type_symbol
_atom_site_fract_x
_atom_site_fract_y
_atom_site_fract_z
_atom_site_U_iso_or_equiv
_atom_site_adp_type
_atom_site_occupancy
_atom_site_symmetry_multiplicity
_atom_site_calc_flag
_atom_site_refinement_flags
_atom_site_disorder_assembly
_atom_site_disorder_group
Al1 Al 0.15110(10) 0.32681(7) 0.43615(5) 0.0334(3) Uani 1 1 d . . .
Al2 Al 0.25842(10) 0.18714(8) 0.37019(6) 0.0360(4) Uani 1 1 d . . .
N1 N 0.1224(2) 0.42751(19) 0.39102(13) 0.0247(8) Uani 1 1 d . . .
O1 O 0.2154(2) 0.29235(15) 0.36936(12) 0.0299(7) Uani 1 1 d . . .
O2 O 0.0476(3) 0.5000 0.5000 0.0238(9) Uani 1 2 d S . .
C1 C 0.0143(3) 0.4471(2) 0.40083(17) 0.0225(9) Uani 1 1 d . . .
C2 C -0.0643(3) 0.4310(2) 0.36242(18) 0.0273(10) Uani 1 1 d . . .
H2 H -0.0477 0.4133 0.3244 0.033 Uiso 1 1 calc R . .
C3 C -0.1665(3) 0.4396(2) 0.37707(19) 0.0314(10) Uani 1 1 d . . .
H3 H -0.2174 0.4272 0.3491 0.038 Uiso 1 1 calc R . .
C4 C -0.1953(3) 0.4658(2) 0.43138(18) 0.0260(9) Uani 1 1 d . . .
H4 H -0.2651 0.4701 0.4418 0.031 Uiso 1 1 calc R . .
C5 C -0.1186(3) 0.4857(2) 0.47021(17) 0.0252(10) Uani 1 1 d . . .
C6 C -0.0169(3) 0.4779(2) 0.45490(17) 0.0239(9) Uani 1 1 d . . .
C7 C 0.1868(3) 0.4986(2) 0.39861(18) 0.0299(10) Uani 1 1 d . . .
H7A H 0.2589 0.4850 0.4059 0.042 Uiso 1 1 calc R . .
H7B H 0.1616 0.5298 0.4317 0.042 Uiso 1 1 calc R . .
C8 C 0.1756(4) 0.5422(3) 0.34058(18) 0.0359(11) Uani 1 1 d . . .
H8A H 0.1214 0.5814 0.3435 0.050 Uiso 1 1 calc R . .
H8B H 0.2404 0.5677 0.3301 0.050 Uiso 1 1 calc R . .
C9 C 0.1475(3) 0.4814(2) 0.29486(17) 0.0298(10) Uani 1 1 d . . .
H9A H 0.1993 0.4795 0.2635 0.042 Uiso 1 1 calc R . .
H9B H 0.0803 0.4928 0.2772 0.042 Uiso 1 1 calc R . .
C10 C 0.1441(3) 0.4052(2) 0.32853(15) 0.0233(9) Uani 1 1 d . . .
H10 H 0.0839 0.3758 0.3139 0.033 Uiso 1 1 calc R . .
C11 C 0.2387(3) 0.3509(2) 0.32610(18) 0.0299(10) Uani 1 1 d . . .
C12 C 0.3422(3) 0.3885(3) 0.34159(18) 0.0332(10) Uani 1 1 d . . .
C13 C 0.3811(3) 0.4486(3) 0.3082(2) 0.0393(12) Uani 1 1 d . . .
H13 H 0.3481 0.4632 0.2730 0.047 Uiso 1 1 calc R . .
C14 C 0.4675(4) 0.4869(3) 0.3265(2) 0.0525(15) Uani 1 1 d . . .
H14 H 0.4924 0.5287 0.3042 0.063 Uiso 1 1 calc R . .
C15 C 0.5179(4) 0.4655(3) 0.3762(3) 0.0567(15) Uani 1 1 d . . .
H15 H 0.5758 0.4934 0.3891 0.068 Uiso 1 1 calc R . .
C16 C 0.4841(4) 0.4036(3) 0.4074(2) 0.0542(15) Uani 1 1 d . . .
H16 H 0.5212 0.3864 0.4405 0.065 Uiso 1 1 calc R . .
C17 C 0.3961(3) 0.3662(3) 0.3904(2) 0.0394(12) Uani 1 1 d . . .
H17 H 0.3722 0.3242 0.4129 0.047 Uiso 1 1 calc R . .
C18 C 0.2399(3) 0.3132(2) 0.26501(16) 0.0295(10) Uani 1 1 d . . .
C19 C 0.3261(3) 0.3091(3) 0.23027(19) 0.0414(12) Uani 1 1 d . . .
H19 H 0.3884 0.3302 0.2440 0.050 Uiso 1 1 calc R . .
C20 C 0.3227(4) 0.2746(3) 0.1754(2) 0.0500(14) Uani 1 1 d . . .
H20 H 0.3826 0.2723 0.1521 0.060 Uiso 1 1 calc R . .
C21 C 0.2335(4) 0.2438(3) 0.1550(2) 0.0476(14) Uani 1 1 d . . .
H21 H 0.2305 0.2217 0.1171 0.057 Uiso 1 1 calc R . .
C22 C 0.1490(4) 0.2455(3) 0.18988(19) 0.0428(13) Uani 1 1 d . . .
H22 H 0.0873 0.2230 0.1765 0.051 Uiso 1 1 calc R . .
C23 C 0.1518(4) 0.2792(2) 0.24419(18) 0.0356(11) Uani 1 1 d . . .
H23 H 0.0923 0.2792 0.2678 0.043 Uiso 1 1 calc R . .
C24 C 0.0188(4) 0.2781(3) 0.4490(2) 0.0525(15) Uani 1 1 d . . .
H24A H -0.0283 0.2931 0.4178 0.074 Uiso 1 1 calc R . .
H24B H -0.0088 0.2945 0.4868 0.074 Uiso 1 1 calc R . .
H24C H 0.0271 0.2225 0.4489 0.074 Uiso 1 1 calc R . .
C25 C 0.2366(4) 0.3522(3) 0.5026(2) 0.0489(14) Uani 1 1 d . . .
H25A H 0.2909 0.3140 0.5064 0.068 Uiso 1 1 calc R . .
H25B H 0.1952 0.3525 0.5382 0.068 Uiso 1 1 calc R . .
H25C H 0.2670 0.4028 0.4968 0.068 Uiso 1 1 calc R . .
C26 C 0.1772(5) 0.1252(3) 0.3161(3) 0.0648(17) Uani 1 1 d . . .
H26A H 0.1047 0.1371 0.3213 0.091 Uiso 1 1 calc R . .
H26B H 0.1887 0.0709 0.3242 0.091 Uiso 1 1 calc R . .
H26C H 0.1974 0.1367 0.2759 0.091 Uiso 1 1 calc R . .
C27 C 0.4043(4) 0.1770(3) 0.3532(3) 0.082(2) Uani 1 1 d . . .
H27A H 0.4187 0.1983 0.3145 0.115 Uiso 1 1 calc R . .
H27B H 0.4234 0.1228 0.3539 0.115 Uiso 1 1 calc R . .
H27C H 0.4437 0.2048 0.3827 0.115 Uiso 1 1 calc R . .
C28 C 0.2273(6) 0.1618(3) 0.4521(2) 0.081(2) Uani 1 1 d . . .
H28A H 0.2887 0.1419 0.4712 0.113 Uiso 1 1 calc R . .
H28B H 0.1735 0.1230 0.4534 0.113 Uiso 1 1 calc R . .
H28C H 0.2042 0.2079 0.4725 0.113 Uiso 1 1 calc R . .

loop_
_atom_site_aniso_label
_atom_site_aniso_U_11
_atom_site_aniso_U_22
_atom_site_aniso_U_33
_atom_site_aniso_U_23
_atom_site_aniso_U_13
_atom_site_aniso_U_12
Al1 0.0429(8) 0.0323(8) 0.0250(6) 0.0039(6) 0.0008(6) 0.0113(6)
Al2 0.0393(8) 0.0267(8) 0.0420(8) -0.0003(7) -0.0016(7) 0.0069(6)
N1 0.0254(18) 0.025(2) 0.0239(18) -0.0050(15) -0.0019(14) 0.0022(14)
O1 0.0382(17) 0.0249(18) 0.0265(15) 0.0009(13) -0.0001(13) 0.0068(12)
O2 0.030(2) 0.020(2) 0.021(2) -0.0062(17) 0.000 0.000
C1 0.024(2) 0.021(2) 0.022(2) -0.0024(18) -0.0049(17) 0.0030(17)
C2 0.039(3) 0.019(2) 0.025(2) 0.0002(19) -0.003(2) 0.0024(18)
C3 0.032(3) 0.029(3) 0.034(2) 0.001(2) -0.010(2) -0.0005(19)
C4 0.024(2) 0.022(2) 0.031(2) 0.0056(19) -0.0021(19) 0.0002(16)
C5 0.030(2) 0.021(3) 0.025(2) 0.0029(18) -0.0012(17) -0.0018(17)
C6 0.027(2) 0.020(2) 0.024(2) 0.0045(18) -0.0071(17) -0.0013(17)
C7 0.029(2) 0.029(3) 0.031(2) -0.009(2) 0.0005(18) -0.0048(18)
C8 0.041(3) 0.029(3) 0.038(3) 0.001(2) 0.005(2) -0.004(2)
C9 0.034(2) 0.027(3) 0.028(2) 0.0003(18) 0.005(2) -0.0028(19)
C10 0.027(2) 0.023(2) 0.020(2) -0.0001(17) 0.0000(18) 0.0046(17)
C11 0.030(2) 0.030(3) 0.030(2) 0.002(2) -0.0004(19) -0.0010(19)
C12 0.036(2) 0.032(3) 0.032(2) -0.008(2) -0.003(2) 0.005(2)
C13 0.035(3) 0.050(3) 0.032(3) 0.003(2) 0.001(2) -0.001(2)
C14 0.037(3) 0.067(4) 0.054(4) -0.001(3) 0.003(2) -0.013(3)
C15 0.044(3) 0.073(4) 0.053(4) -0.002(3) -0.013(3) -0.017(3)
C16 0.040(3) 0.066(4) 0.056(4) -0.001(3) -0.019(3) -0.003(3)
C17 0.045(3) 0.039(3) 0.035(3) -0.005(2) -0.003(2) 0.004(2)
C18 0.039(3) 0.024(3) 0.025(2) 0.0003(19) 0.0004(19) 0.008(2)
C19 0.040(3) 0.045(3) 0.039(3) -0.009(2) 0.000(2) 0.008(2)
C20 0.058(4) 0.053(4) 0.039(3) -0.013(3) 0.014(3) 0.012(3)
C21 0.074(4) 0.036(3) 0.033(3) -0.011(2) -0.003(3) 0.016(3)
C22 0.055(3) 0.036(3) 0.037(3) -0.010(2) -0.009(3) 0.009(2)
C23 0.050(3) 0.025(3) 0.033(2) -0.0068(19) -0.001(2) 0.004(2)
C24 0.061(4) 0.045(3) 0.052(3) 0.014(3) 0.012(3) 0.010(3)
C25 0.068(4) 0.045(3) 0.033(3) -0.002(2) -0.008(3) 0.025(3)
C26 0.089(5) 0.030(3) 0.076(4) 0.008(3) -0.018(3) -0.010(3)
C27 0.054(4) 0.039(4) 0.154(6) -0.005(4) 0.012(4) 0.013(3)
C28 0.151(6) 0.040(4) 0.051(4) 0.011(3) 0.001(4) 0.036(4)

loop_
_geom_bond_atom_site_label_1
_geom_bond_atom_site_label_2
_geom_bond_distance
_geom_bond_site_symmetry_2
_geom_bond_publ_flag
Al1 O1 1.848(3) . ?
Al1 C25 1.942(5) . ?
Al1 C24 1.956(5) . ?
Al1 N1 2.076(3) . ?
Al2 O1 1.925(3) . ?
Al2 C26 1.960(5) . ?
Al2 C27 1.961(5) . ?
Al2 C28 1.970(5) . ?
N1 C1 1.476(5) . ?
N1 C10 1.510(5) . ?
N1 C7 1.513(5) . ?
O1 C11 1.457(5) . ?
O2 C6 1.391(4) 4_566 ?
O2 C6 1.391(4) . ?
C1 C2 1.385(5) . ?
C1 C6 1.411(5) . ?
C2 C3 1.390(6) . ?
C3 C4 1.378(6) . ?
C4 C5 1.387(5) . ?
C5 C6 1.386(5) . ?
C5 C5 1.453(8) 4_566 ?
C7 C8 1.539(6) . ?
C8 C9 1.537(6) . ?
C9 C10 1.540(5) . ?
C10 C11 1.564(6) . ?
C11 C18 1.547(6) . ?
C11 C12 1.550(6) . ?
C12 C17 1.380(6) . ?
C12 C13 1.396(6) . ?
C13 C14 1.381(7) . ?
C14 C15 1.369(7) . ?
C15 C16 1.370(7) . ?
C16 C17 1.383(7) . ?
C18 C23 1.384(6) . ?
C18 C19 1.384(5) . ?
C19 C20 1.394(6) . ?
C20 C21 1.370(7) . ?
C21 C22 1.368(7) . ?
C22 C23 1.377(6) . ?
